data_7116202
loop_
_publ_author_name
'Ho, Samuel Y.-F.'
'So, Cheuk-Wai'
'Saffon-Merceron, Nathalie'
'M\'ezailles, Nicolas'

_publ_section_title
;
 Formation of a zwitterionic boronium species from the reaction of a
 stable carbenoid with borane: CO2 reduction.
;
_journal_issue 11
_journal_name_full 'Chemical communications (Cambridge, England)'
_journal_page_first 2107
_journal_page_last 2110
_journal_paper_doi 10.1039/c4cc09239b
_journal_volume 51
_journal_year 2015
_chemical_formula_sum 'C43 H44 B Cl N2 P2'
_chemical_formula_weight 697.00
_chemical_name_systematic
; 
 ? 
;
_space_group_IT_number 14
_symmetry_cell_setting monoclinic
_symmetry_space_group_name_Hall '-P 2ybc'
_symmetry_space_group_name_H-M 'P 1 21/c 1'
_atom_sites_solution_hydrogens geom
_atom_sites_solution_primary direct
_atom_sites_solution_secondary difmap
_audit_creation_method SHELXL-97
_audit_update_record
;
2014-11-18 deposited with the CCDC.
2014-12-18 downloaded from the CCDC.
;
_cell_angle_alpha 90.00
_cell_angle_beta 102.121(6)
_cell_angle_gamma 90.00
_cell_formula_units_Z 4
_cell_length_a 12.7251(15)
_cell_length_b 18.239(2)
_cell_length_c 16.632(2)
_cell_measurement_reflns_used 9897
_cell_measurement_temperature 193(2)
_cell_measurement_theta_max 25.98
_cell_measurement_theta_min 2.23
_cell_volume 3774.1(8)
_computing_cell_refinement 'Bruker SAINT'
_computing_data_collection 'Bruker APEX2'
_computing_data_reduction 'Bruker SAINT'
_computing_molecular_graphics 'Bruker SHELXTL'
_computing_publication_material 'Bruker SHELXTL'
_computing_structure_refinement 'SHELXL-97 (Sheldrick, 2008)'
_computing_structure_solution 'SHELXS-97 (Sheldrick, 2008)'
_diffrn_ambient_temperature 193(2)
_diffrn_measured_fraction_theta_full 0.991
_diffrn_measured_fraction_theta_max 0.991
_diffrn_measurement_device_type 'Bruker kappa APEX-II CCD Quazar'
_diffrn_measurement_method 'phi and omega scans'
_diffrn_radiation_monochromator 'multilayer optics'
_diffrn_radiation_source micro-focus
_diffrn_radiation_type MoK\a
_diffrn_radiation_wavelength 0.71073
_diffrn_reflns_av_R_equivalents 0.0567
_diffrn_reflns_av_sigmaI/netI 0.0506
_diffrn_reflns_limit_h_max 16
_diffrn_reflns_limit_h_min -16
_diffrn_reflns_limit_k_max 23
_diffrn_reflns_limit_k_min -23
_diffrn_reflns_limit_l_max 15
_diffrn_reflns_limit_l_min -21
_diffrn_reflns_number 55433
_diffrn_reflns_theta_full 27.88
_diffrn_reflns_theta_max 27.88
_diffrn_reflns_theta_min 5.13
_exptl_absorpt_coefficient_mu 0.219
_exptl_absorpt_correction_T_max 0.9784
_exptl_absorpt_correction_T_min 0.9493
_exptl_absorpt_correction_type multi-scan
_exptl_absorpt_process_details 'SADABS (Bruker-AXs)'
_exptl_crystal_colour colourless
_exptl_crystal_density_diffrn 1.227
_exptl_crystal_density_method 'not measured'
_exptl_crystal_description plate
_exptl_crystal_F_000 1472
_exptl_crystal_size_max 0.24
_exptl_crystal_size_mid 0.16
_exptl_crystal_size_min 0.10
_refine_diff_density_max 0.473
_refine_diff_density_min -0.313
_refine_diff_density_rms 0.049
_refine_ls_extinction_method none
_refine_ls_goodness_of_fit_ref 1.011
_refine_ls_hydrogen_treatment mixed
_refine_ls_matrix_type full
_refine_ls_number_parameters 456
_refine_ls_number_reflns 8921
_refine_ls_number_restraints 0
_refine_ls_restrained_S_all 1.011
_refine_ls_R_factor_all 0.0770
_refine_ls_R_factor_gt 0.0451
_refine_ls_shift/su_max 0.000
_refine_ls_shift/su_mean 0.000
_refine_ls_structure_factor_coef Fsqd
_refine_ls_weighting_details 'calc w=1/[\s^2^(Fo^2^)+(0.0510P)^2^+1.6479P] where P=(Fo^2^+2Fc^2^)/3'
_refine_ls_weighting_scheme calc
_refine_ls_wR_factor_gt 0.1042
_refine_ls_wR_factor_ref 0.1199
_reflns_number_gt 6281
_reflns_number_total 8921
_reflns_threshold_expression >2sigma(I)
_cod_data_source_file c4cc09239b2.cif
_cod_data_source_block 4
_cod_depositor_comments
;
The following automatic conversions were performed:

'_symmetry_cell_setting' value 'Monoclinic' changed to 'monoclinic'
according to
/usr/data/users/saulius/crontab/automatic-downloads/rss-feeds/RSC/lib/dictionaries/cif_core.dic
dictionary named 'cif_core.dic' version 2.4.2 from 2011-04-26.

Automatic conversion script
Id: cif_fix_values 2935 2014-11-11 08:27:57Z andrius 

 Adding full bibliography for 7116201--7116202.cif.
;
_cod_original_sg_symbol_H-M P2(1)/c
_cod_database_code 7116202

loop_
_symmetry_equiv_pos_as_xyz
'x, y, z'
'-x, y+1/2, -z+1/2'
'-x, -y, -z'
'x, -y-1/2, z-1/2'

loop_
_atom_site_label
_atom_site_type_symbol
_atom_site_fract_x
_atom_site_fract_y
_atom_site_fract_z
_atom_site_U_iso_or_equiv
_atom_site_adp_type
_atom_site_occupancy
_atom_site_symmetry_multiplicity
_atom_site_calc_flag
_atom_site_refinement_flags
Cl1 Cl 0.34801(4) 0.28498(3) 0.24635(4) 0.04362(15) Uani 1 1 d .
C1 C 0.28318(15) 0.37168(10) 0.23981(12) 0.0299(4) Uani 1 1 d .
P1 P 0.33300(3) 0.43404(3) 0.17977(3) 0.02460(12) Uani 1 1 d .
P2 P 0.21873(3) 0.39099(3) 0.31809(3) 0.02447(12) Uani 1 1 d .
N1 N 0.29343(11) 0.51581(8) 0.19942(9) 0.0260(3) Uani 1 1 d .
N2 N 0.18254(11) 0.47660(8) 0.30806(9) 0.0252(3) Uani 1 1 d .
B1 B 0.26548(17) 0.53480(12) 0.28554(14) 0.0287(5) Uani 1 1 d .
H1A H 0.2258(16) 0.5896(12) 0.2791(13) 0.035(5) Uiso 1 1 d .
H1B H 0.3425(16) 0.5327(12) 0.3341(13) 0.036(6) Uiso 1 1 d .
C2 C 0.47771(14) 0.41858(11) 0.20136(13) 0.0324(4) Uani 1 1 d .
C3 C 0.52989(17) 0.42358(15) 0.28373(15) 0.0496(6) Uani 1 1 d .
H3 H 0.4910 0.4383 0.3239 0.060 Uiso 1 1 calc R
C4 C 0.6382(2) 0.40720(17) 0.30716(19) 0.0655(8) Uani 1 1 d .
H4 H 0.6733 0.4102 0.3634 0.079 Uiso 1 1 calc R
C5 C 0.69561(19) 0.38649(16) 0.2490(2) 0.0691(9) Uani 1 1 d .
H5 H 0.7698 0.3748 0.2655 0.083 Uiso 1 1 calc R
C6 C 0.64611(19) 0.38279(16) 0.1676(2) 0.0637(8) Uani 1 1 d .
H6 H 0.6864 0.3700 0.1276 0.076 Uiso 1 1 calc R
C7 C 0.53642(16) 0.39786(13) 0.14337(16) 0.0446(5) Uani 1 1 d .
H7 H 0.5018 0.3939 0.0871 0.053 Uiso 1 1 calc R
C8 C 0.28610(15) 0.41571(11) 0.07121(12) 0.0301(4) Uani 1 1 d .
C9 C 0.32485(18) 0.45334(13) 0.01048(13) 0.0404(5) Uani 1 1 d .
H9 H 0.3804 0.4887 0.0253 0.049 Uiso 1 1 calc R
C10 C 0.2818(2) 0.43885(14) -0.07170(15) 0.0534(6) Uani 1 1 d .
H10 H 0.3091 0.4635 -0.1133 0.064 Uiso 1 1 calc R
C11 C 0.1997(2) 0.38895(14) -0.09319(15) 0.0557(7) Uani 1 1 d .
H11 H 0.1704 0.3797 -0.1497 0.067 Uiso 1 1 calc R
C12 C 0.16008(19) 0.35269(13) -0.03462(15) 0.0489(6) Uani 1 1 d .
H12 H 0.1030 0.3186 -0.0502 0.059 Uiso 1 1 calc R
C13 C 0.20304(16) 0.36544(12) 0.04778(13) 0.0374(5) Uani 1 1 d .
H13 H 0.1756 0.3397 0.0886 0.045 Uiso 1 1 calc R
C14 C 0.30615(14) 0.36817(11) 0.41645(12) 0.0289(4) Uani 1 1 d .
C15 C 0.37432(15) 0.42004(12) 0.46155(13) 0.0368(5) Uani 1 1 d .
H15 H 0.3729 0.4692 0.4426 0.044 Uiso 1 1 calc R
C16 C 0.44446(17) 0.40029(14) 0.53414(14) 0.0458(6) Uani 1 1 d .
H16 H 0.4907 0.4361 0.5645 0.055 Uiso 1 1 calc R
C17 C 0.44733(17) 0.32938(15) 0.56217(14) 0.0482(6) Uani 1 1 d .
H17 H 0.4947 0.3163 0.6122 0.058 Uiso 1 1 calc R
C18 C 0.38156(19) 0.27740(14) 0.51768(16) 0.0529(6) Uani 1 1 d .
H18 H 0.3843 0.2281 0.5365 0.063 Uiso 1 1 calc R
C19 C 0.31098(17) 0.29681(12) 0.44511(14) 0.0425(5) Uani 1 1 d .
H19 H 0.2655 0.2606 0.4148 0.051 Uiso 1 1 calc R
C20 C 0.10429(14) 0.33113(10) 0.31608(12) 0.0281(4) Uani 1 1 d .
C21 C 0.07728(16) 0.27712(11) 0.25655(13) 0.0361(5) Uani 1 1 d .
H21 H 0.1193 0.2711 0.2161 0.043 Uiso 1 1 calc R
C22 C -0.01120(17) 0.23160(13) 0.25575(15) 0.0445(5) Uani 1 1 d .
H22 H -0.0289 0.1943 0.2153 0.053 Uiso 1 1 calc R
C23 C -0.07288(16) 0.24111(12) 0.31409(15) 0.0439(6) Uani 1 1 d .
H23 H -0.1338 0.2108 0.3130 0.053 Uiso 1 1 calc R
C24 C -0.04676(16) 0.29410(12) 0.37362(15) 0.0405(5) Uani 1 1 d .
H24 H -0.0898 0.3002 0.4134 0.049 Uiso 1 1 calc R
C25 C 0.04226(15) 0.33878(11) 0.37597(13) 0.0332(4) Uani 1 1 d .
H25 H 0.0611 0.3745 0.4181 0.040 Uiso 1 1 calc R
C26 C 0.29898(15) 0.57601(10) 0.14354(12) 0.0295(4) Uani 1 1 d .
C27 C 0.20721(16) 0.59491(11) 0.08473(13) 0.0337(4) Uani 1 1 d .
C28 C 0.21157(19) 0.65380(13) 0.03287(15) 0.0455(6) Uani 1 1 d .
H28 H 0.1496 0.6657 -0.0078 0.055 Uiso 1 1 calc R
C29 C 0.3040(2) 0.69602(13) 0.03860(16) 0.0513(6) Uani 1 1 d .
C30 C 0.3929(2) 0.67733(13) 0.09758(16) 0.0517(6) Uani 1 1 d .
H30 H 0.4565 0.7057 0.1021 0.062 Uiso 1 1 calc R
C31 C 0.39320(17) 0.61823(12) 0.15115(14) 0.0388(5) Uani 1 1 d .
C32 C 0.10339(17) 0.55452(13) 0.07972(15) 0.0440(5) Uani 1 1 d .
H32A H 0.0484 0.5752 0.0353 0.066 Uiso 1 1 calc R
H32B H 0.0801 0.5594 0.1320 0.066 Uiso 1 1 calc R
H32C H 0.1138 0.5026 0.0686 0.066 Uiso 1 1 calc R
C33 C 0.3050(3) 0.76162(17) -0.0174(2) 0.0836(10) Uani 1 1 d .
H33A H 0.3341 0.8043 0.0156 0.125 Uiso 1 1 calc R
H33B H 0.2315 0.7722 -0.0470 0.125 Uiso 1 1 calc R
H33C H 0.3500 0.7507 -0.0570 0.125 Uiso 1 1 calc R
C34 C 0.49263(18) 0.60336(14) 0.21594(16) 0.0529(6) Uani 1 1 d .
H34A H 0.5386 0.5684 0.1946 0.079 Uiso 1 1 calc R
H34B H 0.4721 0.5827 0.2648 0.079 Uiso 1 1 calc R
H34C H 0.5320 0.6493 0.2306 0.079 Uiso 1 1 calc R
C35 C 0.08045(14) 0.50313(10) 0.32202(12) 0.0270(4) Uani 1 1 d .
C36 C 0.08017(16) 0.54452(11) 0.39302(12) 0.0327(4) Uani 1 1 d .
C37 C -0.01577(17) 0.57525(12) 0.40421(14) 0.0403(5) Uani 1 1 d .
H37 H -0.0152 0.6042 0.4518 0.048 Uiso 1 1 calc R
C38 C -0.11209(17) 0.56517(13) 0.34842(14) 0.0414(5) Uani 1 1 d .
C39 C -0.11035(16) 0.52208(12) 0.28086(14) 0.0383(5) Uani 1 1 d .
H39 H -0.1761 0.5131 0.2430 0.046 Uiso 1 1 calc R
C40 C -0.01578(14) 0.49068(11) 0.26522(12) 0.0301(4) Uani 1 1 d .
C41 C 0.18040(18) 0.55520(14) 0.45832(14) 0.0447(5) Uani 1 1 d .
H41A H 0.1648 0.5877 0.5013 0.067 Uiso 1 1 calc R
H41B H 0.2365 0.5772 0.4337 0.067 Uiso 1 1 calc R
H41C H 0.2052 0.5077 0.4825 0.067 Uiso 1 1 calc R
C42 C -0.2150(2) 0.60081(17) 0.36113(18) 0.0628(8) Uani 1 1 d .
H42A H -0.2333 0.6421 0.3230 0.094 Uiso 1 1 calc R
H42B H -0.2049 0.6186 0.4178 0.094 Uiso 1 1 calc R
H42C H -0.2734 0.5648 0.3508 0.094 Uiso 1 1 calc R
C43 C -0.02545(16) 0.44425(12) 0.18915(13) 0.0372(5) Uani 1 1 d .
H43A H 0.0464 0.4331 0.1800 0.056 Uiso 1 1 calc R
H43B H -0.0664 0.4710 0.1417 0.056 Uiso 1 1 calc R
H43C H -0.0627 0.3984 0.1963 0.056 Uiso 1 1 calc R

loop_
_atom_site_aniso_label
_atom_site_aniso_U_11
_atom_site_aniso_U_22
_atom_site_aniso_U_33
_atom_site_aniso_U_23
_atom_site_aniso_U_13
_atom_site_aniso_U_12
Cl1 0.0475(3) 0.0291(3) 0.0588(4) 0.0023(3) 0.0217(3) 0.0081(2)
C1 0.0319(9) 0.0232(10) 0.0362(11) -0.0007(8) 0.0103(8) 0.0037(7)
P1 0.0221(2) 0.0257(3) 0.0262(2) -0.0027(2) 0.00572(18) -0.00094(17)
P2 0.0225(2) 0.0238(2) 0.0273(2) -0.0011(2) 0.00562(18) -0.00275(17)
N1 0.0284(7) 0.0238(8) 0.0273(8) -0.0012(7) 0.0092(6) -0.0017(6)
N2 0.0245(7) 0.0244(8) 0.0279(8) -0.0025(7) 0.0080(6) -0.0009(6)
B1 0.0333(10) 0.0260(11) 0.0283(11) -0.0042(9) 0.0101(9) -0.0064(8)
C2 0.0233(8) 0.0322(11) 0.0419(12) 0.0011(9) 0.0076(8) -0.0002(7)
C3 0.0333(11) 0.0660(16) 0.0465(13) 0.0043(12) 0.0018(10) -0.0013(10)
C4 0.0400(13) 0.079(2) 0.0676(18) 0.0163(16) -0.0100(13) -0.0039(13)
C5 0.0274(11) 0.0684(19) 0.109(3) 0.0187(18) 0.0085(14) 0.0094(11)
C6 0.0348(12) 0.0678(18) 0.094(2) -0.0044(17) 0.0268(14) 0.0069(11)
C7 0.0324(10) 0.0457(14) 0.0580(15) -0.0066(12) 0.0152(10) 0.0009(9)
C8 0.0317(9) 0.0289(10) 0.0287(10) -0.0041(8) 0.0039(8) 0.0045(7)
C9 0.0487(12) 0.0388(12) 0.0345(12) -0.0014(10) 0.0103(10) -0.0003(9)
C10 0.0784(18) 0.0487(15) 0.0318(12) 0.0046(11) 0.0083(12) 0.0061(13)
C11 0.0818(18) 0.0429(14) 0.0340(13) -0.0071(12) -0.0070(12) 0.0082(13)
C12 0.0516(13) 0.0366(13) 0.0494(14) -0.0113(12) -0.0104(11) 0.0045(10)
C13 0.0374(10) 0.0341(11) 0.0383(12) -0.0060(10) 0.0022(9) 0.0018(8)
C14 0.0253(8) 0.0331(11) 0.0289(10) 0.0020(9) 0.0068(7) -0.0017(7)
C15 0.0340(10) 0.0407(12) 0.0347(11) 0.0003(10) 0.0049(9) -0.0066(8)
C16 0.0361(11) 0.0618(16) 0.0362(12) -0.0017(12) 0.0001(9) -0.0083(10)
C17 0.0355(11) 0.0703(18) 0.0364(12) 0.0108(12) 0.0021(10) 0.0068(11)
C18 0.0514(13) 0.0488(15) 0.0542(15) 0.0208(12) 0.0013(12) 0.0029(11)
C19 0.0408(11) 0.0370(12) 0.0467(13) 0.0079(11) 0.0022(10) -0.0045(9)
C20 0.0245(8) 0.0264(10) 0.0328(10) 0.0031(8) 0.0048(8) -0.0024(7)
C21 0.0360(10) 0.0329(11) 0.0395(12) -0.0045(9) 0.0085(9) -0.0050(8)
C22 0.0420(11) 0.0365(12) 0.0510(14) -0.0069(11) 0.0002(11) -0.0106(9)
C23 0.0290(10) 0.0374(12) 0.0629(15) 0.0069(11) 0.0044(10) -0.0080(8)
C24 0.0324(10) 0.0411(13) 0.0513(13) 0.0091(11) 0.0161(10) -0.0015(9)
C25 0.0298(9) 0.0326(11) 0.0377(11) 0.0048(9) 0.0079(8) -0.0012(8)
C26 0.0356(9) 0.0240(10) 0.0321(10) -0.0019(8) 0.0146(8) 0.0001(7)
C27 0.0400(10) 0.0292(11) 0.0348(11) 0.0012(9) 0.0144(9) 0.0055(8)
C28 0.0563(13) 0.0372(13) 0.0470(13) 0.0087(11) 0.0202(11) 0.0152(10)
C29 0.0745(17) 0.0324(13) 0.0562(15) 0.0107(11) 0.0344(14) 0.0037(11)
C30 0.0616(15) 0.0376(13) 0.0636(16) -0.0004(12) 0.0308(13) -0.0124(11)
C31 0.0458(11) 0.0328(12) 0.0421(12) -0.0042(10) 0.0190(10) -0.0089(9)
C32 0.0349(10) 0.0433(13) 0.0515(14) 0.0068(11) 0.0040(10) 0.0068(9)
C33 0.112(3) 0.0486(17) 0.101(3) 0.0320(18) 0.046(2) 0.0060(17)
C34 0.0427(12) 0.0533(15) 0.0616(16) -0.0032(13) 0.0084(12) -0.0219(11)
C35 0.0270(9) 0.0258(10) 0.0301(10) 0.0036(8) 0.0101(8) 0.0024(7)
C36 0.0390(10) 0.0289(10) 0.0321(11) -0.0007(9) 0.0116(9) 0.0030(8)
C37 0.0503(12) 0.0390(12) 0.0365(11) 0.0016(10) 0.0203(10) 0.0109(9)
C38 0.0408(11) 0.0458(13) 0.0427(13) 0.0142(11) 0.0203(10) 0.0137(9)
C39 0.0284(9) 0.0474(13) 0.0395(12) 0.0153(11) 0.0080(9) 0.0059(8)
C40 0.0294(9) 0.0323(11) 0.0293(10) 0.0072(9) 0.0077(8) 0.0014(8)
C41 0.0495(12) 0.0485(14) 0.0356(12) -0.0156(11) 0.0081(10) 0.0014(10)
C42 0.0501(14) 0.0775(19) 0.0686(18) 0.0186(15) 0.0298(13) 0.0297(13)
C43 0.0304(9) 0.0457(13) 0.0331(11) 0.0013(10) 0.0010(8) -0.0020(8)

loop_
_atom_type_symbol
_atom_type_description
_atom_type_scat_dispersion_real
_atom_type_scat_dispersion_imag
_atom_type_scat_source
C C 0.0033 0.0016 'International Tables Vol C Tables 4.2.6.8 and 6.1.1.4'
H H 0.0000 0.0000 'International Tables Vol C Tables 4.2.6.8 and 6.1.1.4'
B B 0.0013 0.0007 'International Tables Vol C Tables 4.2.6.8 and 6.1.1.4'
N N 0.0061 0.0033 'International Tables Vol C Tables 4.2.6.8 and 6.1.1.4'
P P 0.1023 0.0942 'International Tables Vol C Tables 4.2.6.8 and 6.1.1.4'
Cl Cl 0.1484 0.1585 'International Tables Vol C Tables 4.2.6.8 and 6.1.1.4'

loop_
_geom_angle_atom_site_label_1
_geom_angle_atom_site_label_2
_geom_angle_atom_site_label_3
_geom_angle
P2 C1 P1 126.75(11)
P2 C1 Cl1 115.24(11)
P1 C1 Cl1 113.65(10)
N1 P1 C1 108.77(8)
N1 P1 C8 108.55(8)
C1 P1 C8 111.87(9)
N1 P1 C2 116.37(8)
C1 P1 C2 105.29(9)
C8 P1 C2 106.01(9)
N2 P2 C1 106.83(9)
N2 P2 C20 111.52(8)
C1 P2 C20 111.86(9)
N2 P2 C14 114.68(9)
C1 P2 C14 109.60(9)
C20 P2 C14 102.44(9)
C26 N1 B1 117.66(15)
C26 N1 P1 120.40(12)
B1 N1 P1 121.25(13)
C35 N2 B1 118.32(15)
C35 N2 P2 123.22(12)
B1 N2 P2 118.40(12)
N1 B1 N2 110.59(15)
C7 C2 C3 119.00(19)
C7 C2 P1 124.97(17)
C3 C2 P1 115.88(16)
C4 C3 C2 120.2(2)
C5 C4 C3 120.2(3)
C6 C5 C4 120.3(2)
C5 C6 C7 120.0(3)
C2 C7 C6 120.2(2)
C13 C8 C9 119.00(19)
C13 C8 P1 118.23(16)
C9 C8 P1 122.63(15)
C10 C9 C8 119.6(2)
C11 C10 C9 120.3(2)
C12 C11 C10 120.8(2)
C11 C12 C13 119.9(2)
C12 C13 C8 120.4(2)
C19 C14 C15 118.46(19)
C19 C14 P2 119.91(15)
C15 C14 P2 121.49(16)
C16 C15 C14 120.4(2)
C17 C16 C15 120.4(2)
C16 C17 C18 119.8(2)
C17 C18 C19 120.1(2)
C14 C19 C18 120.8(2)
C21 C20 C25 119.05(17)
C21 C20 P2 121.18(15)
C25 C20 P2 119.77(15)
C20 C21 C22 120.5(2)
C23 C22 C21 119.6(2)
C24 C23 C22 120.50(19)
C23 C24 C25 120.4(2)
C24 C25 C20 119.9(2)
C27 C26 C31 119.86(19)
C27 C26 N1 119.24(16)
C31 C26 N1 120.78(17)
C28 C27 C26 119.3(2)
C28 C27 C32 119.74(19)
C26 C27 C32 120.92(18)
C27 C28 C29 122.0(2)
C30 C29 C28 117.9(2)
C30 C29 C33 121.4(3)
C28 C29 C33 120.7(3)
C29 C30 C31 122.5(2)
C30 C31 C26 118.4(2)
C30 C31 C34 119.0(2)
C26 C31 C34 122.55(19)
C40 C35 C36 119.96(17)
C40 C35 N2 121.61(17)
C36 C35 N2 118.39(16)
C37 C36 C35 119.15(19)
C37 C36 C41 119.09(19)
C35 C36 C41 121.74(17)
C38 C37 C36 122.3(2)
C39 C38 C37 117.34(19)
C39 C38 C42 121.4(2)
C37 C38 C42 121.2(2)
C38 C39 C40 123.1(2)
C35 C40 C39 118.09(19)
C35 C40 C43 124.34(17)
C39 C40 C43 117.56(18)

loop_
_geom_bond_atom_site_label_1
_geom_bond_atom_site_label_2
_geom_bond_distance
Cl1 C1 1.7763(19)
C1 P2 1.715(2)
C1 P1 1.720(2)
P1 N1 1.6291(16)
P1 C8 1.810(2)
P1 C2 1.8226(18)
P2 N2 1.6265(16)
P2 C20 1.8148(18)
P2 C14 1.8229(19)
N1 C26 1.450(2)
N1 B1 1.585(3)
N2 C35 1.450(2)
N2 B1 1.596(3)
C2 C7 1.391(3)
C2 C3 1.394(3)
C3 C4 1.384(3)
C4 C5 1.382(4)
C5 C6 1.370(4)
C6 C7 1.396(3)
C8 C13 1.392(3)
C8 C9 1.394(3)
C9 C10 1.387(3)
C10 C11 1.374(4)
C11 C12 1.359(4)
C12 C13 1.384(3)
C14 C19 1.383(3)
C14 C15 1.392(3)
C15 C16 1.390(3)
C16 C17 1.373(3)
C17 C18 1.374(4)
C18 C19 1.391(3)
C20 C21 1.388(3)
C20 C25 1.402(3)
C21 C22 1.397(3)
C22 C23 1.381(3)
C23 C24 1.373(3)
C24 C25 1.389(3)
C26 C27 1.400(3)
C26 C31 1.408(3)
C27 C28 1.386(3)
C27 C32 1.500(3)
C28 C29 1.392(3)
C29 C30 1.376(4)
C29 C33 1.518(4)
C30 C31 1.398(3)
C31 C34 1.504(3)
C35 C40 1.399(3)
C35 C36 1.402(3)
C36 C37 1.391(3)
C36 C41 1.504(3)
C37 C38 1.385(3)
C38 C39 1.375(3)
C38 C42 1.516(3)
C39 C40 1.405(3)
C40 C43 1.506(3)
